data_1514284
loop_
_publ_author_name
'Shen, Chengshuo'
'Anger, Emmanuel'
'Srebro, Monika'
'Vanthuyne, Nicolas'
'Deol, Kirandeep K.'
'Jefferson, Jr, Truman D'
'Muller, Gilles'
'Gareth Williams, J. A.'
'Toupet, Lo\"ic'
'Roussel, Christian'
'Autschbach, Jochen'
'R\'eau, R\'egis'
'Crassous, Jeanne'

_publ_section_title
;
 Straightforward access to mono- and bis-cycloplatinated helicenes that
 display circularly polarized phosphorescence using crystallization
 resolution methods.
;
_journal_issue 5
_journal_name_full 'Chemical science (Royal Society of Chemistry : 2010)'
_journal_page_first 1915
_journal_page_last 1927
_journal_paper_doi 10.1039/C3SC53442A
_journal_volume 5
_journal_year 2014
_chemical_formula_sum 'C41 H31 Cl4 N O2 Pt S'
_chemical_formula_weight 938.62
_chemical_name_systematic
;
?
;
_space_group_IT_number 19
_symmetry_cell_setting orthorhombic
_symmetry_space_group_name_Hall 'P 2ac 2ab'
_symmetry_space_group_name_H-M 'P 21 21 21'
_atom_sites_solution_hydrogens difmap
_atom_sites_solution_primary direct
_atom_sites_solution_secondary difmap
_audit_creation_method SHELXL-97
_cell_angle_alpha 90.00
_cell_angle_beta 90.00
_cell_angle_gamma 90.00
_cell_formula_units_Z 4
_cell_length_a 13.2528(2)
_cell_length_b 14.7365(2)
_cell_length_c 18.3823(3)
_cell_measurement_reflns_used 26421
_cell_measurement_temperature 120(2)
_cell_measurement_theta_max 27.1
_cell_measurement_theta_min 2.0
_cell_volume 3590.06(9)
_computing_cell_refinement 'CrysAlis RED, Oxford Diffraction Ltd.,Version 1.171.35.11'
_computing_data_collection 'CrysAlis CCD, Oxford Diffraction Ltd.,Version 1.171.35.11'
_computing_data_reduction 'CrysAlis RED, Oxford Diffraction Ltd.,Version 1.171.35.11'
_computing_molecular_graphics 'MERCURY 2.4.5(CCDC, 2011)'
_computing_publication_material 'WINGX (Farrugia, 1999)'
_computing_structure_refinement 'SHELXL-97 (Sheldrick, 1997)'
_computing_structure_solution 'SIR-97_(Altomare & al., 1999)'
_diffrn_ambient_temperature 120(2)
_diffrn_detector_area_resol_mean 19.64
_diffrn_measured_fraction_theta_full 0.999
_diffrn_measured_fraction_theta_max 0.999
_diffrn_measurement_device_type 'CCD Saphire 3 Xcalibur'
_diffrn_measurement_method 'omega scan'
_diffrn_radiation_monochromator graphite
_diffrn_radiation_source 'fine-focus sealed tube'
_diffrn_radiation_type MoK\a
_diffrn_radiation_wavelength 0.71073
_diffrn_reflns_av_R_equivalents 0.0379
_diffrn_reflns_av_sigmaI/netI 0.0310
_diffrn_reflns_limit_h_max 16
_diffrn_reflns_limit_h_min -16
_diffrn_reflns_limit_k_max 18
_diffrn_reflns_limit_k_min -18
_diffrn_reflns_limit_l_max 23
_diffrn_reflns_limit_l_min -23
_diffrn_reflns_number 50658
_diffrn_reflns_theta_full 27.00
_diffrn_reflns_theta_max 27.00
_diffrn_reflns_theta_min 2.61
_exptl_absorpt_coefficient_mu 4.303
_exptl_absorpt_correction_type none
_exptl_crystal_colour yellow
_exptl_crystal_density_diffrn 1.737
_exptl_crystal_density_method 'not measured'
_exptl_crystal_description prism
_exptl_crystal_F_000 1848
_exptl_crystal_size_max 0.24
_exptl_crystal_size_mid 0.21
_exptl_crystal_size_min 0.18
_refine_diff_density_max 1.516
_refine_diff_density_min -1.296
_refine_diff_density_rms 0.112
_refine_ls_abs_structure_details 'Flack H D (1983), Acta Cryst. A39, 876-881'
_refine_ls_abs_structure_Flack -0.017(6)
_refine_ls_extinction_method none
_refine_ls_goodness_of_fit_ref 1.098
_refine_ls_hydrogen_treatment constr
_refine_ls_matrix_type full
_refine_ls_number_parameters 451
_refine_ls_number_reflns 7834
_refine_ls_number_restraints 0
_refine_ls_restrained_S_all 1.098
_refine_ls_R_factor_all 0.0310
_refine_ls_R_factor_gt 0.0270
_refine_ls_shift/su_max 0.002
_refine_ls_shift/su_mean 0.000
_refine_ls_structure_factor_coef Fsqd
_refine_ls_weighting_details 'calc w=1/[\s^2^(Fo^2^)+(0.0445P)^2^+0.3167P] where P=(Fo^2^+2Fc^2^)/3'
_refine_ls_weighting_scheme calc
_refine_ls_wR_factor_gt 0.0719
_refine_ls_wR_factor_ref 0.0729
_reflns_number_gt 7098
_reflns_number_total 7834
_reflns_threshold_expression >2sigma(I)
_cod_data_source_file c3sc53442a.txt
_cod_data_source_block scs115a
_cod_depositor_comments
;
The following automatic conversions were performed:

'_symmetry_cell_setting' value 'Orthorhombic' changed to
'orthorhombic' according to
/usr/data/users/saulius/crontab/automatic-downloads/rss-feeds/RSC/lib/dictionaries/cif_core.dic
dictionary named 'cif_core.dic' version 2.4.2 from 2011-04-26.

Automatic conversion script
Id: cif_fix_values 2281 2013-09-26 08:29:07Z andrius 

 Adding full bibliography for 1514282--1514288.cif.
;
_cod_original_sg_symbol_H-M P212121
_cod_database_code 1514284

loop_
_symmetry_equiv_pos_as_xyz
'x, y, z'
'-x+1/2, -y, z+1/2'
'x+1/2, -y+1/2, -z'
'-x, y+1/2, -z+1/2'

loop_
_atom_site_label
_atom_site_type_symbol
_atom_site_fract_x
_atom_site_fract_y
_atom_site_fract_z
_atom_site_U_iso_or_equiv
_atom_site_adp_type
_atom_site_occupancy
_atom_site_symmetry_multiplicity
_atom_site_calc_flag
_atom_site_refinement_flags
C41 C 0.6906(6) 0.8707(5) 0.1096(5) 0.063(2) Uani 1 1 d .
H40 H 0.7658 0.8759 0.1112 0.076 Uiso 1 1 calc R
Cl2 Cl 0.6591(2) 0.7596(2) 0.0861(2) 0.1360(15) Uani 1 1 d .
Cl3 Cl 0.6466(2) 0.9492(3) 0.0545(3) 0.198(3) Uani 1 1 d .
Cl4 Cl 0.6442(2) 0.8750(3) 0.1991(2) 0.1505(16) Uani 1 1 d .
Pt1 Pt 0.064603(12) 0.995759(12) 0.325912(8) 0.01403(5) Uani 1 1 d .
Cl1 Cl -0.07603(10) 0.92184(9) 0.38203(7) 0.0280(3) Uani 1 1 d .
S1 S -0.02793(9) 1.02522(8) 0.22786(7) 0.0171(3) Uani 1 1 d .
N1 N 0.1519(3) 0.9740(2) 0.4159(2) 0.0143(8) Uani 1 1 d .
O1 O -0.0041(3) 1.1036(2) 0.1815(2) 0.0241(8) Uani 1 1 d .
O2 O 0.3254(2) 1.2078(2) 0.16724(19) 0.0216(7) Uani 1 1 d .
C1 C 0.1162(4) 0.9513(4) 0.4811(3) 0.0234(11) Uani 1 1 d .
H1 H 0.0475 0.9334 0.4848 0.028 Uiso 1 1 calc R
C2 C 0.1735(4) 0.9522(4) 0.5436(3) 0.0250(12) Uani 1 1 d .
H2 H 0.1460 0.9339 0.5890 0.030 Uiso 1 1 calc R
C3 C 0.2730(4) 0.9809(3) 0.5378(3) 0.0224(11) Uani 1 1 d .
H3 H 0.3141 0.9849 0.5801 0.027 Uiso 1 1 calc R
C4 C 0.3116(3) 1.0035(4) 0.4713(2) 0.0188(8) Uani 1 1 d .
H4 H 0.3798 1.0228 0.4674 0.023 Uiso 1 1 calc R
C5 C 0.2511(3) 0.9983(4) 0.4085(2) 0.0147(8) Uani 1 1 d .
C6 C 0.2786(3) 1.0283(3) 0.3361(2) 0.0133(9) Uani 1 1 d .
C7 C 0.1952(3) 1.0497(3) 0.2916(2) 0.0130(9) Uani 1 1 d .
C8 C 0.2115(3) 1.1068(3) 0.2314(3) 0.0142(9) Uani 1 1 d .
H8 H 0.1573 1.1200 0.1993 0.017 Uiso 1 1 calc R
C9 C 0.3053(4) 1.1436(3) 0.2184(3) 0.0158(10) Uani 1 1 d .
C10 C 0.3917(4) 1.1137(3) 0.2570(3) 0.0157(11) Uani 1 1 d .
C11 C 0.4903(4) 1.1522(3) 0.2445(3) 0.0201(11) Uani 1 1 d .
H11 H 0.4996 1.1949 0.2064 0.024 Uiso 1 1 calc R
C12 C 0.5694(4) 1.1281(3) 0.2865(3) 0.0229(11) Uani 1 1 d .
H12 H 0.6311 1.1605 0.2828 0.027 Uiso 1 1 calc R
C13 C 0.5612(4) 1.0541(3) 0.3364(3) 0.0187(10) Uani 1 1 d .
C14 C 0.6432(4) 1.0278(3) 0.3810(3) 0.0230(12) Uani 1 1 d .
H14 H 0.7052 1.0598 0.3772 0.028 Uiso 1 1 calc R
C15 C 0.6360(4) 0.9583(3) 0.4292(3) 0.0185(11) Uani 1 1 d .
H15 H 0.6882 0.9479 0.4636 0.022 Uiso 1 1 calc R
C16 C 0.5504(4) 0.9016(3) 0.4277(3) 0.0195(10) Uani 1 1 d .
C17 C 0.5394(4) 0.8279(4) 0.4777(3) 0.0255(12) Uani 1 1 d .
H17 H 0.5930 0.8151 0.5105 0.031 Uiso 1 1 calc R
C18 C 0.4555(4) 0.7758(3) 0.4799(3) 0.0223(11) Uani 1 1 d .
H18 H 0.4456 0.7342 0.5187 0.027 Uiso 1 1 calc R
C19 C 0.3822(4) 0.7838(3) 0.4237(3) 0.0195(11) Uani 1 1 d .
C20 C 0.2967(4) 0.7267(3) 0.4235(3) 0.0215(11) Uani 1 1 d .
H20 H 0.2880 0.6838 0.4616 0.026 Uiso 1 1 calc R
C21 C 0.2272(4) 0.7319(3) 0.3704(3) 0.0224(11) Uani 1 1 d .
H21 H 0.1651 0.7004 0.3753 0.027 Uiso 1 1 calc R
C22 C 0.2462(4) 0.7845(3) 0.3067(3) 0.0178(10) Uani 1 1 d .
C23 C 0.1840(4) 0.7775(3) 0.2454(3) 0.0223(11) Uani 1 1 d .
H23 H 0.1219 0.7457 0.2491 0.027 Uiso 1 1 calc R
C24 C 0.2112(4) 0.8161(3) 0.1792(3) 0.0242(11) Uani 1 1 d .
H24 H 0.1683 0.8118 0.1379 0.029 Uiso 1 1 calc R
C25 C 0.3032(4) 0.8611(3) 0.1754(3) 0.0234(10) Uani 1 1 d .
H25 H 0.3254 0.8838 0.1297 0.028 Uiso 1 1 calc R
C26 C 0.3620(4) 0.8738(3) 0.2347(3) 0.0193(11) Uani 1 1 d .
H26 H 0.4231 0.9070 0.2300 0.023 Uiso 1 1 calc R
C27 C 0.3348(4) 0.8388(3) 0.3032(3) 0.0161(10) Uani 1 1 d .
C28 C 0.3949(3) 0.8489(3) 0.3685(2) 0.0139(9) Uani 1 1 d .
C29 C 0.4713(3) 0.9184(3) 0.3777(3) 0.0153(10) Uani 1 1 d .
C30 C 0.4690(3) 1.0062(4) 0.3423(2) 0.0160(9) Uani 1 1 d .
C31 C 0.3793(3) 1.0476(3) 0.3130(2) 0.0142(10) Uani 1 1 d .
C32 C 0.2395(4) 1.2496(4) 0.1319(4) 0.0353(15) Uani 1 1 d .
H32A H 0.2631 1.2944 0.0964 0.053 Uiso 1 1 calc R
H32B H 0.1974 1.2799 0.1685 0.053 Uiso 1 1 calc R
H32C H 0.1997 1.2029 0.1071 0.053 Uiso 1 1 calc R
C33 C -0.0361(4) 0.9282(3) 0.1697(3) 0.0173(10) Uani 1 1 d .
C34 C -0.0302(4) 0.9416(4) 0.0958(3) 0.0213(11) Uani 1 1 d .
H34 H -0.0188 1.0004 0.0764 0.026 Uiso 1 1 calc R
C35 C -0.0413(4) 0.8671(4) 0.0501(3) 0.0265(12) Uani 1 1 d .
H35 H -0.0365 0.8761 -0.0010 0.032 Uiso 1 1 calc R
C36 C -0.0591(4) 0.7808(4) 0.0758(3) 0.0267(11) Uani 1 1 d .
C37 C -0.0643(4) 0.7697(3) 0.1512(3) 0.0252(11) Uani 1 1 d .
H37 H -0.0756 0.7109 0.1707 0.030 Uiso 1 1 calc R
C38 C -0.0534(4) 0.8422(3) 0.1980(3) 0.0219(11) Uani 1 1 d .
H38 H -0.0578 0.8334 0.2491 0.026 Uiso 1 1 calc R
C39 C -0.0762(5) 0.7011(4) 0.0255(3) 0.0412(15) Uani 1 1 d .
H39A H -0.0880 0.6463 0.0544 0.062 Uiso 1 1 calc R
H39B H -0.0166 0.6925 -0.0053 0.062 Uiso 1 1 calc R
H39C H -0.1352 0.7130 -0.0052 0.062 Uiso 1 1 calc R
C40 C -0.1578(4) 1.0379(4) 0.2508(3) 0.0260(12) Uani 1 1 d .
H40A H -0.1659 1.0899 0.2835 0.039 Uiso 1 1 calc R
H40B H -0.1817 0.9827 0.2751 0.039 Uiso 1 1 calc R
H40C H -0.1972 1.0480 0.2065 0.039 Uiso 1 1 calc R

loop_
_atom_site_aniso_label
_atom_site_aniso_U_11
_atom_site_aniso_U_22
_atom_site_aniso_U_33
_atom_site_aniso_U_23
_atom_site_aniso_U_13
_atom_site_aniso_U_12
C41 0.031(4) 0.066(5) 0.092(6) -0.003(5) -0.007(4) -0.003(4)
Cl2 0.0823(19) 0.0763(19) 0.249(4) 0.052(2) -0.063(2) -0.0209(15)
Cl3 0.0713(18) 0.144(3) 0.379(6) 0.189(4) -0.079(3) -0.0364(19)
Cl4 0.074(2) 0.208(4) 0.170(4) -0.042(3) 0.047(2) -0.044(2)
Pt1 0.01341(8) 0.01311(8) 0.01559(8) 0.00162(9) 0.00119(7) -0.00165(9)
Cl1 0.0231(7) 0.0370(7) 0.0240(6) 0.0075(5) 0.0005(6) -0.0131(6)
S1 0.0142(5) 0.0159(6) 0.0212(6) 0.0040(4) -0.0005(5) -0.0002(4)
N1 0.0180(19) 0.012(2) 0.0129(18) 0.0028(14) 0.0005(16) -0.0018(14)
O1 0.0206(19) 0.0199(18) 0.032(2) 0.0097(17) -0.0055(17) -0.0030(14)
O2 0.0168(18) 0.0202(17) 0.0278(19) 0.0074(16) 0.0001(16) 0.0001(13)
C1 0.024(3) 0.025(3) 0.021(3) 0.000(2) 0.005(2) -0.002(2)
C2 0.034(3) 0.029(3) 0.012(2) 0.004(2) 0.002(2) -0.003(2)
C3 0.023(2) 0.024(3) 0.020(2) 0.000(2) -0.005(2) 0.003(2)
C4 0.0163(19) 0.021(2) 0.019(2) -0.004(3) 0.0001(17) 0.002(3)
C5 0.017(2) 0.0090(19) 0.019(2) 0.005(3) 0.0019(16) 0.006(2)
C6 0.014(2) 0.011(2) 0.015(2) 0.0000(17) 0.0031(18) -0.0007(15)
C7 0.014(2) 0.009(2) 0.016(2) -0.0025(18) 0.0007(19) -0.0016(18)
C8 0.010(2) 0.015(2) 0.017(2) 0.0032(19) -0.0021(19) 0.0029(17)
C9 0.020(3) 0.011(2) 0.016(2) 0.0012(18) 0.000(2) -0.0015(19)
C10 0.013(2) 0.012(2) 0.022(3) 0.000(2) 0.003(2) 0.0012(19)
C11 0.022(3) 0.020(3) 0.019(3) 0.002(2) 0.005(2) -0.008(2)
C12 0.019(2) 0.023(2) 0.027(3) -0.003(2) 0.007(2) -0.005(2)
C13 0.013(2) 0.019(2) 0.024(3) -0.0026(19) -0.001(2) 0.002(2)
C14 0.014(2) 0.025(3) 0.030(3) -0.004(2) -0.001(2) -0.0022(19)
C15 0.014(2) 0.023(3) 0.018(2) -0.007(2) -0.003(2) 0.005(2)
C16 0.019(3) 0.024(3) 0.016(2) -0.0003(19) 0.001(2) 0.004(2)
C17 0.025(3) 0.035(3) 0.017(2) 0.004(2) -0.006(2) 0.006(2)
C18 0.024(3) 0.020(2) 0.023(3) 0.005(2) 0.002(2) 0.004(2)
C19 0.023(3) 0.019(3) 0.016(2) 0.001(2) 0.002(2) 0.009(2)
C20 0.036(3) 0.014(2) 0.014(2) -0.0033(19) 0.004(2) 0.005(2)
C21 0.024(3) 0.018(3) 0.024(3) -0.008(2) 0.006(2) -0.004(2)
C22 0.018(2) 0.015(2) 0.020(3) -0.0002(19) 0.002(2) 0.0019(19)
C23 0.019(3) 0.021(3) 0.027(3) -0.005(2) -0.002(2) -0.003(2)
C24 0.027(3) 0.022(3) 0.023(3) 0.004(2) -0.009(2) 0.007(2)
C25 0.034(3) 0.017(2) 0.019(3) 0.005(2) 0.002(3) 0.005(2)
C26 0.024(3) 0.012(2) 0.022(3) 0.001(2) 0.003(2) 0.005(2)
C27 0.017(2) 0.011(2) 0.020(2) -0.0008(18) 0.0014(19) 0.0073(18)
C28 0.011(2) 0.015(2) 0.016(2) -0.0007(19) 0.0060(19) 0.0039(18)
C29 0.013(2) 0.019(2) 0.015(2) 0.0005(19) 0.0009(19) 0.0020(18)
C30 0.0129(18) 0.018(2) 0.017(2) 0.002(2) 0.0032(15) -0.003(2)
C31 0.016(2) 0.011(2) 0.015(2) -0.0049(18) 0.0028(19) -0.0006(17)
C32 0.024(3) 0.033(3) 0.049(4) 0.029(3) 0.006(3) 0.012(2)
C33 0.016(2) 0.020(2) 0.016(2) -0.001(2) -0.002(2) 0.0009(17)
C34 0.017(2) 0.029(3) 0.018(3) 0.007(2) -0.001(2) -0.005(2)
C35 0.027(3) 0.033(3) 0.019(3) 0.005(2) 0.000(2) -0.004(2)
C36 0.022(3) 0.030(3) 0.029(3) -0.006(2) -0.001(3) -0.007(2)
C37 0.026(3) 0.021(2) 0.028(3) 0.004(2) 0.002(2) 0.003(2)
C38 0.020(3) 0.023(3) 0.023(3) 0.006(2) 0.003(2) -0.001(2)
C39 0.058(4) 0.039(3) 0.027(3) -0.003(3) 0.000(3) -0.015(3)
C40 0.014(2) 0.024(3) 0.040(3) 0.006(2) 0.006(2) 0.003(2)

loop_
_atom_type_symbol
_atom_type_description
_atom_type_scat_dispersion_real
_atom_type_scat_dispersion_imag
_atom_type_scat_source
C C 0.0033 0.0016 'International Tables Vol C Tables 4.2.6.8 and 6.1.1.4'
H H 0.0000 0.0000 'International Tables Vol C Tables 4.2.6.8 and 6.1.1.4'
N N 0.0061 0.0033 'International Tables Vol C Tables 4.2.6.8 and 6.1.1.4'
O O 0.0106 0.0060 'International Tables Vol C Tables 4.2.6.8 and 6.1.1.4'
S S 0.1246 0.1234 'International Tables Vol C Tables 4.2.6.8 and 6.1.1.4'
Cl Cl 0.1484 0.1585 'International Tables Vol C Tables 4.2.6.8 and 6.1.1.4'
Pt Pt -1.7033 8.3905 'International Tables Vol C Tables 4.2.6.8 and 6.1.1.4'

loop_
_geom_angle_atom_site_label_1
_geom_angle_atom_site_label_2
_geom_angle_atom_site_label_3
_geom_angle
Cl3 C41 Cl2 115.0(5)
Cl3 C41 Cl4 115.3(5)
Cl2 C41 Cl4 100.5(5)
Cl3 C41 H40 108.5
Cl2 C41 H40 108.5
Cl4 C41 H40 108.5
C7 Pt1 N1 80.11(16)
C7 Pt1 S1 98.27(13)
N1 Pt1 S1 177.64(10)
C7 Pt1 Cl1 171.09(14)
N1 Pt1 Cl1 91.18(11)
S1 Pt1 Cl1 90.50(4)
O1 S1 C40 105.2(2)
O1 S1 C33 107.1(2)
C40 S1 C33 99.6(2)
O1 S1 Pt1 120.36(15)
C40 S1 Pt1 111.16(18)
C33 S1 Pt1 111.22(16)
C1 N1 C5 119.7(4)
C1 N1 Pt1 124.6(3)
C5 N1 Pt1 114.9(3)
C9 O2 C32 116.8(4)
N1 C1 C2 123.6(5)
N1 C1 H1 118.2
C2 C1 H1 118.2
C1 C2 C3 117.6(5)
C1 C2 H2 121.2
C3 C2 H2 121.2
C4 C3 C2 119.9(4)
C4 C3 H3 120.1
C2 C3 H3 120.1
C3 C4 C5 120.5(4)
C3 C4 H4 119.8
C5 C4 H4 119.8
N1 C5 C4 118.7(4)
N1 C5 C6 114.4(4)
C4 C5 C6 126.4(4)
C7 C6 C31 121.0(4)
C7 C6 C5 113.7(4)
C31 C6 C5 124.7(4)
C8 C7 C6 118.0(4)
C8 C7 Pt1 128.1(3)
C6 C7 Pt1 113.9(3)
C9 C8 C7 120.7(4)
C9 C8 H8 119.6
C7 C8 H8 119.6
O2 C9 C8 124.8(4)
O2 C9 C10 113.8(4)
C8 C9 C10 121.3(4)
C9 C10 C31 118.7(4)
C9 C10 C11 122.0(4)
C31 C10 C11 119.2(4)
C12 C11 C10 120.6(4)
C12 C11 H11 119.7
C10 C11 H11 119.7
C11 C12 C13 120.6(5)
C11 C12 H12 119.7
C13 C12 H12 119.7
C14 C13 C30 118.8(4)
C14 C13 C12 121.5(5)
C30 C13 C12 119.6(4)
C15 C14 C13 122.0(5)
C15 C14 H14 119.0
C13 C14 H14 119.0
C14 C15 C16 119.4(5)
C14 C15 H15 120.3
C16 C15 H15 120.3
C15 C16 C29 120.3(4)
C15 C16 C17 121.3(5)
C29 C16 C17 118.3(5)
C18 C17 C16 122.3(5)
C18 C17 H17 118.9
C16 C17 H17 118.9
C17 C18 C19 119.6(5)
C17 C18 H18 120.2
C19 C18 H18 120.2
C28 C19 C20 120.0(5)
C28 C19 C18 119.9(5)
C20 C19 C18 120.1(5)
C21 C20 C19 121.2(5)
C21 C20 H20 119.4
C19 C20 H20 119.4
C20 C21 C22 120.4(5)
C20 C21 H21 119.8
C22 C21 H21 119.8
C23 C22 C27 119.4(4)
C23 C22 C21 121.1(5)
C27 C22 C21 119.3(4)
C24 C23 C22 121.4(5)
C24 C23 H23 119.3
C22 C23 H23 119.3
C25 C24 C23 117.9(5)
C25 C24 H24 121.1
C23 C24 H24 121.1
C26 C25 C24 122.0(5)
C26 C25 H25 119.0
C24 C25 H25 119.0
C25 C26 C27 121.5(5)
C25 C26 H26 119.3
C27 C26 H26 119.3
C26 C27 C22 117.3(4)
C26 C27 C28 124.3(5)
C22 C27 C28 118.3(4)
C19 C28 C27 117.6(4)
C19 C28 C29 118.7(4)
C27 C28 C29 123.6(4)
C16 C29 C30 117.6(4)
C16 C29 C28 118.0(4)
C30 C29 C28 124.3(4)
C13 C30 C31 118.2(4)
C13 C30 C29 117.5(4)
C31 C30 C29 124.3(4)
C10 C31 C6 117.3(4)
C10 C31 C30 117.6(4)
C6 C31 C30 125.1(4)
O2 C32 H32A 109.5
O2 C32 H32B 109.5
H32A C32 H32B 109.5
O2 C32 H32C 109.5
H32A C32 H32C 109.5
H32B C32 H32C 109.5
C34 C33 C38 120.6(5)
C34 C33 S1 118.2(4)
C38 C33 S1 121.1(4)
C33 C34 C35 118.6(5)
C33 C34 H34 120.7
C35 C34 H34 120.7
C36 C35 C34 122.7(5)
C36 C35 H35 118.7
C34 C35 H35 118.7
C35 C36 C37 117.2(5)
C35 C36 C39 122.2(5)
C37 C36 C39 120.5(5)
C38 C37 C36 121.5(5)
C38 C37 H37 119.3
C36 C37 H37 119.3
C37 C38 C33 119.5(5)
C37 C38 H38 120.3
C33 C38 H38 120.3
C36 C39 H39A 109.5
C36 C39 H39B 109.5
H39A C39 H39B 109.5
C36 C39 H39C 109.5
H39A C39 H39C 109.5
H39B C39 H39C 109.5
S1 C40 H40A 109.5
S1 C40 H40B 109.5
H40A C40 H40B 109.5
S1 C40 H40C 109.5
H40A C40 H40C 109.5
H40B C40 H40C 109.5

loop_
_geom_bond_atom_site_label_1
_geom_bond_atom_site_label_2
_geom_bond_distance
C41 Cl3 1.644(9)
C41 Cl2 1.744(9)
C41 Cl4 1.756(9)
C41 H40 1.0000
Pt1 C7 2.006(5)
Pt1 N1 2.043(4)
Pt1 S1 2.2229(12)
Pt1 Cl1 2.3925(12)
S1 O1 1.470(4)
S1 C40 1.782(5)
S1 C33 1.788(5)
N1 C1 1.332(6)
N1 C5 1.369(5)
O2 C9 1.361(6)
O2 C32 1.448(6)
C1 C2 1.377(7)
C1 H1 0.9500
C2 C3 1.388(7)
C2 H2 0.9500
C3 C4 1.368(6)
C3 H3 0.9500
C4 C5 1.408(5)
C4 H4 0.9500
C5 C6 1.449(6)
C6 C7 1.411(6)
C6 C31 1.429(6)
C7 C8 1.407(6)
C8 C9 1.376(7)
C8 H8 0.9500
C9 C10 1.418(7)
C10 C31 1.426(6)
C10 C11 1.442(7)
C11 C12 1.349(7)
C11 H11 0.9500
C12 C13 1.429(7)
C12 H12 0.9500
C13 C14 1.415(7)
C13 C30 1.415(6)
C14 C15 1.358(7)
C14 H14 0.9500
C15 C16 1.409(7)
C15 H15 0.9500
C16 C29 1.416(7)
C16 C17 1.430(7)
C17 C18 1.352(7)
C17 H17 0.9500
C18 C19 1.423(7)
C18 H18 0.9500
C19 C28 1.407(7)
C19 C20 1.411(7)
C20 C21 1.344(7)
C20 H20 0.9500
C21 C22 1.427(7)
C21 H21 0.9500
C22 C23 1.401(7)
C22 C27 1.422(7)
C23 C24 1.390(7)
C23 H23 0.9500
C24 C25 1.389(7)
C24 H24 0.9500
C25 C26 1.353(7)
C25 H25 0.9500
C26 C27 1.408(7)
C26 H26 0.9500
C27 C28 1.448(7)
C28 C29 1.451(6)
C29 C30 1.449(7)
C30 C31 1.441(6)
C32 H32A 0.9800
C32 H32B 0.9800
C32 H32C 0.9800
C33 C34 1.376(7)
C33 C38 1.390(7)
C34 C35 1.389(7)
C34 H34 0.9500
C35 C36 1.377(7)
C35 H35 0.9500
C36 C37 1.398(7)
C36 C39 1.512(7)
C37 C38 1.378(7)
C37 H37 0.9500
C38 H38 0.9500
C39 H39A 0.9800
C39 H39B 0.9800
C39 H39C 0.9800
C40 H40A 0.9800
C40 H40B 0.9800
C40 H40C 0.9800

loop_
_geom_torsion_atom_site_label_1
_geom_torsion_atom_site_label_2
_geom_torsion_atom_site_label_3
_geom_torsion_atom_site_label_4
_geom_torsion
C7 Pt1 S1 O1 -28.3(2)
N1 Pt1 S1 O1 18(3)
Cl1 Pt1 S1 O1 153.27(19)
C7 Pt1 S1 C40 -151.9(2)
N1 Pt1 S1 C40 -106(3)
Cl1 Pt1 S1 C40 29.7(2)
C7 Pt1 S1 C33 98.0(2)
N1 Pt1 S1 C33 144(3)
Cl1 Pt1 S1 C33 -80.34(18)
C7 Pt1 N1 C1 165.7(4)
S1 Pt1 N1 C1 119(3)
Cl1 Pt1 N1 C1 -16.1(4)
C7 Pt1 N1 C5 -4.3(4)
S1 Pt1 N1 C5 -51(3)
Cl1 Pt1 N1 C5 173.8(4)
C5 N1 C1 C2 1.3(8)
Pt1 N1 C1 C2 -168.3(4)
N1 C1 C2 C3 1.8(8)
C1 C2 C3 C4 -2.6(8)
C2 C3 C4 C5 0.4(8)
C1 N1 C5 C4 -3.5(8)
Pt1 N1 C5 C4 167.1(4)
C1 N1 C5 C6 -175.5(4)
Pt1 N1 C5 C6 -4.9(6)
C3 C4 C5 N1 2.7(8)
C3 C4 C5 C6 173.6(5)
N1 C5 C6 C7 15.7(7)
C4 C5 C6 C7 -155.5(5)
N1 C5 C6 C31 -172.9(4)
C4 C5 C6 C31 15.9(8)
C31 C6 C7 C8 -12.7(6)
C5 C6 C7 C8 159.0(4)
C31 C6 C7 Pt1 169.0(3)
C5 C6 C7 Pt1 -19.3(5)
N1 Pt1 C7 C8 -165.2(4)
S1 Pt1 C7 C8 13.1(4)
Cl1 Pt1 C7 C8 -177.4(6)
N1 Pt1 C7 C6 12.9(3)
S1 Pt1 C7 C6 -168.8(3)
Cl1 Pt1 C7 C6 0.7(11)
C6 C7 C8 C9 -2.9(7)
Pt1 C7 C8 C9 175.1(4)
C32 O2 C9 C8 9.7(7)
C32 O2 C9 C10 -172.6(5)
C7 C8 C9 O2 -171.5(4)
C7 C8 C9 C10 11.0(7)
O2 C9 C10 C31 178.8(4)
C8 C9 C10 C31 -3.4(7)
O2 C9 C10 C11 2.8(7)
C8 C9 C10 C11 -179.4(5)
C9 C10 C11 C12 174.1(5)
C31 C10 C11 C12 -1.9(7)
C10 C11 C12 C13 9.8(7)
C11 C12 C13 C14 -179.9(5)
C11 C12 C13 C30 -0.5(7)
C30 C13 C14 C15 -0.1(7)
C12 C13 C14 C15 179.3(5)
C13 C14 C15 C16 9.7(7)
C14 C15 C16 C29 -1.6(7)
C14 C15 C16 C17 -179.6(5)
C15 C16 C17 C18 176.3(5)
C29 C16 C17 C18 -1.8(8)
C16 C17 C18 C19 10.5(8)
C17 C18 C19 C28 -3.2(7)
C17 C18 C19 C20 176.9(5)
C28 C19 C20 C21 1.2(7)
C18 C19 C20 C21 -178.9(5)
C19 C20 C21 C22 10.4(7)
C20 C21 C22 C23 168.0(5)
C20 C21 C22 C27 -6.4(7)
C27 C22 C23 C24 5.6(7)
C21 C22 C23 C24 -168.8(5)
C22 C23 C24 C25 0.8(7)
C23 C24 C25 C26 -4.9(7)
C24 C25 C26 C27 2.4(7)
C25 C26 C27 C22 4.0(7)
C25 C26 C27 C28 179.2(4)
C23 C22 C27 C26 -7.8(7)
C21 C22 C27 C26 166.6(4)
C23 C22 C27 C28 176.7(4)
C21 C22 C27 C28 -8.8(6)
C20 C19 C28 C27 -16.3(7)
C18 C19 C28 C27 163.8(4)
C20 C19 C28 C29 167.6(4)
C18 C19 C28 C29 -12.3(7)
C26 C27 C28 C19 -155.3(5)
C22 C27 C28 C19 19.8(6)
C26 C27 C28 C29 20.6(7)
C22 C27 C28 C29 -164.3(4)
C15 C16 C29 C30 -15.3(7)
C17 C16 C29 C30 162.8(4)
C15 C16 C29 C28 168.2(4)
C17 C16 C29 C28 -13.7(7)
C19 C28 C29 C16 20.7(6)
C27 C28 C29 C16 -155.2(4)
C19 C28 C29 C30 -155.6(4)
C27 C28 C29 C30 28.6(7)
C14 C13 C30 C31 162.9(4)
C12 C13 C30 C31 -16.5(7)
C14 C13 C30 C29 -16.9(7)
C12 C13 C30 C29 163.7(4)
C16 C29 C30 C13 24.3(6)
C28 C29 C30 C13 -159.4(4)
C16 C29 C30 C31 -155.5(4)
C28 C29 C30 C31 20.7(7)
C9 C10 C31 C6 -11.6(6)
C11 C10 C31 C6 164.5(4)
C9 C10 C31 C30 169.0(4)
C11 C10 C31 C30 -14.9(7)
C7 C6 C31 C10 19.9(6)
C5 C6 C31 C10 -150.9(5)
C7 C6 C31 C30 -160.8(4)
C5 C6 C31 C30 28.5(7)
C13 C30 C31 C10 23.8(6)
C29 C30 C31 C10 -156.3(4)
C13 C30 C31 C6 -155.6(4)
C29 C30 C31 C6 24.3(7)
O1 S1 C33 C34 -6.4(5)
C40 S1 C33 C34 103.0(4)
Pt1 S1 C33 C34 -139.8(4)
O1 S1 C33 C38 177.1(4)
C40 S1 C33 C38 -73.5(4)
Pt1 S1 C33 C38 43.8(4)
C38 C33 C34 C35 -0.4(7)
S1 C33 C34 C35 -177.0(4)
C33 C34 C35 C36 0.8(8)
C34 C35 C36 C37 -1.0(8)
C34 C35 C36 C39 176.9(6)
C35 C36 C37 C38 0.9(9)
C39 C36 C37 C38 -177.1(6)
C36 C37 C38 C33 -0.6(8)
C34 C33 C38 C37 0.3(7)
S1 C33 C38 C37 176.8(4)
